data_7153900
loop_
_publ_author_name
'Weber, Anna K.'
'Schachtner, Josef'
'Fichtler, Robert'
'Leermann, Timo M.'
'Neud\"orfl, J\"org M'
'Jacobi von Wangelin, Axel'

_publ_section_title
;
 Modular synthesis of cyclic cis- and trans-1,2-diamine derivatives.
;
_journal_issue 28
_journal_name_full 'Organic &amp; biomolecular chemistry'
_journal_page_first 5267
_journal_page_last 5277
_journal_paper_doi 10.1039/c4ob00913d
_journal_volume 12
_journal_year 2014
_chemical_formula_moiety 'C15 H18 N2 O3'
_chemical_formula_sum 'C15 H18 N2 O3'
_chemical_formula_weight 274.31
_chemical_name_systematic
; 
 ? 
;
_space_group_IT_number 14
_symmetry_cell_setting monoclinic
_symmetry_space_group_name_Hall '-P 2ybc'
_symmetry_space_group_name_H-M 'P 1 21/c 1'
_atom_sites_solution_hydrogens geom
_atom_sites_solution_primary direct
_atom_sites_solution_secondary difmap
_audit_creation_method SHELXL-97
_cell_angle_alpha 90.00
_cell_angle_beta 108.737(2)
_cell_angle_gamma 90.00
_cell_formula_units_Z 8
_cell_length_a 19.3984(10)
_cell_length_b 9.6352(5)
_cell_length_c 16.2688(9)
_cell_measurement_reflns_used 13657
_cell_measurement_temperature 100(2)
_cell_measurement_theta_max 27.00
_cell_measurement_theta_min 1.11
_cell_volume 2879.6(3)
_computing_cell_refinement 'Nonius DENZO (Otwinowski, Minor 1997)'
_computing_data_collection 'Nonius COLLECT'
_computing_data_reduction 'Nonius DENZO (Otwinowski, Minor 1997)'
_computing_molecular_graphics 'SCHAKAL99 (E. Keller 1999)'
_computing_publication_material 'PLATON (A. L. Spek 1980-2004)'
_computing_structure_refinement 'SHELXL-97 (Sheldrick, 1997)'
_computing_structure_solution 'SHELXS-97 (Sheldrick, 1997)'
_diffrn_ambient_temperature 100(2)
_diffrn_measured_fraction_theta_full 0.915
_diffrn_measured_fraction_theta_max 0.915
_diffrn_measurement_device_type 'Nonius KappaCCD'
_diffrn_measurement_method Phi/Omega-Scans
_diffrn_radiation_monochromator graphite
_diffrn_radiation_source 'fine-focus sealed tube'
_diffrn_radiation_type MoK\a
_diffrn_radiation_wavelength 0.71073
_diffrn_reflns_av_R_equivalents 0.0684
_diffrn_reflns_av_sigmaI/netI 0.1054
_diffrn_reflns_limit_h_max 24
_diffrn_reflns_limit_h_min -21
_diffrn_reflns_limit_k_max 12
_diffrn_reflns_limit_k_min -7
_diffrn_reflns_limit_l_max 20
_diffrn_reflns_limit_l_min -20
_diffrn_reflns_number 13657
_diffrn_reflns_theta_full 27.00
_diffrn_reflns_theta_max 27.00
_diffrn_reflns_theta_min 1.11
_exptl_absorpt_coefficient_mu 0.089
_exptl_absorpt_correction_type none
_exptl_crystal_colour colourless
_exptl_crystal_density_diffrn 1.265
_exptl_crystal_density_method 'not measured'
_exptl_crystal_description needle
_exptl_crystal_F_000 1168
_exptl_crystal_size_max .3
_exptl_crystal_size_mid .06
_exptl_crystal_size_min .02
_refine_diff_density_max 0.226
_refine_diff_density_min -0.299
_refine_diff_density_rms 0.058
_refine_ls_extinction_method none
_refine_ls_goodness_of_fit_ref 0.980
_refine_ls_hydrogen_treatment constr
_refine_ls_matrix_type full
_refine_ls_number_parameters 365
_refine_ls_number_reflns 5758
_refine_ls_number_restraints 0
_refine_ls_restrained_S_all 0.980
_refine_ls_R_factor_all 0.1482
_refine_ls_R_factor_gt 0.0667
_refine_ls_shift/su_max 0.007
_refine_ls_shift/su_mean 0.001
_refine_ls_structure_factor_coef Fsqd
_refine_ls_weighting_details 'calc w=1/[\s^2^(Fo^2^)+(0.0774P)^2^+1.3869P] where P=(Fo^2^+2Fc^2^)/3'
_refine_ls_weighting_scheme calc
_refine_ls_wR_factor_gt 0.1537
_refine_ls_wR_factor_ref 0.1851
_reflns_number_gt 2893
_reflns_number_total 5758
_reflns_threshold_expression >2sigma(I)
_cod_data_source_file c4ob00913d2.cif
_cod_data_source_block akwe296_2
_cod_depositor_comments 'Adding full bibliography for 7153898--7153901.cif.'
_cod_original_sg_symbol_H-M P21/c
_cod_database_code 7153900

loop_
_symmetry_equiv_pos_as_xyz
'x, y, z'
'-x, y+1/2, -z+1/2'
'-x, -y, -z'
'x, -y-1/2, z-1/2'

loop_
_atom_site_label
_atom_site_type_symbol
_atom_site_fract_x
_atom_site_fract_y
_atom_site_fract_z
_atom_site_U_iso_or_equiv
_atom_site_adp_type
_atom_site_occupancy
_atom_site_symmetry_multiplicity
_atom_site_calc_flag
_atom_site_refinement_flags
O1 O 0.14977(13) -0.6794(3) 0.44394(15) 0.0489(7) Uani 1 1 d .
O2 O 0.12064(15) -0.8779(3) 0.38183(16) 0.0563(7) Uani 1 1 d .
O3 O 0.29159(13) -0.8910(2) 0.32886(18) 0.0538(7) Uani 1 1 d .
N1 N 0.12768(14) -0.7522(3) 0.37941(17) 0.0348(7) Uani 1 1 d .
N2 N 0.24585(13) -0.6751(3) 0.32430(16) 0.0317(6) Uani 1 1 d .
H2A H 0.2535 -0.5910 0.3362 0.038 Uiso 1 1 d R
C1 C 0.11007(16) -0.6868(3) 0.2904(2) 0.0330(8) Uani 1 1 d .
H1 H 0.0678 -0.7379 0.2501 0.040 Uiso 1 1 calc R
C2 C 0.17595(16) -0.7092(3) 0.2591(2) 0.0332(8) Uani 1 1 d .
H2 H 0.1772 -0.8098 0.2446 0.040 Uiso 1 1 calc R
C3 C 0.29959(17) -0.7689(3) 0.3530(2) 0.0342(8) Uani 1 1 d .
C4 C 0.36954(17) -0.7176(4) 0.4152(2) 0.0430(9) Uani 1 1 d .
H4A H 0.3765 -0.7576 0.4726 0.064 Uiso 1 1 calc R
H4B H 0.3681 -0.6162 0.4187 0.064 Uiso 1 1 calc R
H4C H 0.4099 -0.7453 0.3949 0.064 Uiso 1 1 calc R
C5 C 0.16566(18) -0.6280(3) 0.1772(2) 0.0361(8) Uani 1 1 d .
H5 H 0.1953 -0.6519 0.1428 0.043 Uiso 1 1 calc R
C6 C 0.11835(18) -0.5254(4) 0.1493(2) 0.0356(8) Uani 1 1 d .
C7 C 0.06798(19) -0.4824(4) 0.1972(2) 0.0385(9) Uani 1 1 d .
H7A H 0.0184 -0.5157 0.1648 0.046 Uiso 1 1 calc R
H7B H 0.0663 -0.3797 0.1983 0.046 Uiso 1 1 calc R
C8 C 0.08853(18) -0.5361(3) 0.2914(2) 0.0347(8) Uani 1 1 d .
H8 H 0.1319 -0.4830 0.3277 0.042 Uiso 1 1 calc R
C9 C 0.02674(17) -0.5116(3) 0.3273(2) 0.0322(8) Uani 1 1 d .
C10 C -0.03889(17) -0.5811(4) 0.2959(2) 0.0375(8) Uani 1 1 d .
H10 H -0.0448 -0.6490 0.2518 0.045 Uiso 1 1 calc R
C11 C -0.09627(19) -0.5548(4) 0.3268(2) 0.0436(9) Uani 1 1 d .
H11 H -0.1405 -0.6050 0.3045 0.052 Uiso 1 1 calc R
C12 C -0.08885(19) -0.4553(4) 0.3902(2) 0.0419(9) Uani 1 1 d .
H12 H -0.1280 -0.4367 0.4117 0.050 Uiso 1 1 calc R
C13 C -0.0246(2) -0.3834(4) 0.4221(2) 0.0437(9) Uani 1 1 d .
H13 H -0.0194 -0.3145 0.4655 0.052 Uiso 1 1 calc R
C14 C 0.03282(18) -0.4116(4) 0.3910(2) 0.0370(8) Uani 1 1 d .
H14 H 0.0771 -0.3616 0.4136 0.044 Uiso 1 1 calc R
C15 C 0.11072(19) -0.4469(4) 0.0666(2) 0.0455(10) Uani 1 1 d .
H15A H 0.1432 -0.4875 0.0377 0.068 Uiso 1 1 calc R
H15B H 0.1237 -0.3494 0.0803 0.068 Uiso 1 1 calc R
H15C H 0.0603 -0.4529 0.0280 0.068 Uiso 1 1 calc R
O4 O 0.44503(14) -0.4218(3) 0.38121(17) 0.0575(8) Uani 1 1 d .
O5 O 0.43791(13) -0.2195(3) 0.43505(15) 0.0480(7) Uani 1 1 d .
O6 O 0.24900(13) -0.3826(2) 0.35301(15) 0.0432(6) Uani 1 1 d .
N3 N 0.43160(14) -0.2973(3) 0.37399(18) 0.0353(7) Uani 1 1 d .
N4 N 0.28853(13) -0.1829(3) 0.31193(16) 0.0309(6) Uani 1 1 d .
H1A H 0.2846 -0.0911 0.3142 0.037 Uiso 1 1 d R
C16 C 0.40408(16) -0.2388(3) 0.28328(19) 0.0295(8) Uani 1 1 d .
H16 H 0.4225 -0.2985 0.2445 0.035 Uiso 1 1 calc R
C17 C 0.32019(16) -0.2458(3) 0.2517(2) 0.0304(7) Uani 1 1 d .
H17 H 0.3051 -0.3454 0.2437 0.036 Uiso 1 1 calc R
C18 C 0.25329(16) -0.2553(3) 0.35652(19) 0.0295(7) Uani 1 1 d .
C19 C 0.21847(17) -0.1712(3) 0.4104(2) 0.0365(8) Uani 1 1 d .
H19A H 0.1655 -0.1816 0.3873 0.055 Uiso 1 1 calc R
H19B H 0.2314 -0.0732 0.4085 0.055 Uiso 1 1 calc R
H19C H 0.2359 -0.2041 0.4706 0.055 Uiso 1 1 calc R
C20 C 0.29143(17) -0.1734(4) 0.1655(2) 0.0358(8) Uani 1 1 d .
H20 H 0.2434 -0.1952 0.1298 0.043 Uiso 1 1 calc R
C21 C 0.32797(18) -0.0822(4) 0.1360(2) 0.0400(9) Uani 1 1 d .
C22 C 0.40612(18) -0.0472(4) 0.1834(2) 0.0414(9) Uani 1 1 d .
H22A H 0.4129 0.0543 0.1800 0.050 Uiso 1 1 calc R
H22B H 0.4374 -0.0935 0.1540 0.050 Uiso 1 1 calc R
C23 C 0.43106(15) -0.0914(3) 0.2797(2) 0.0310(8) Uani 1 1 d .
H23 H 0.4067 -0.0295 0.3113 0.037 Uiso 1 1 calc R
C24 C 0.51294(16) -0.0753(3) 0.3209(2) 0.0320(8) Uani 1 1 d .
C25 C 0.56130(17) -0.1484(4) 0.2907(2) 0.0395(9) Uani 1 1 d .
H25 H 0.5429 -0.2107 0.2434 0.047 Uiso 1 1 calc R
C26 C 0.63578(18) -0.1329(4) 0.3276(2) 0.0465(10) Uani 1 1 d .
H26 H 0.6680 -0.1843 0.3059 0.056 Uiso 1 1 calc R
C27 C 0.66304(19) -0.0420(4) 0.3964(2) 0.0477(10) Uani 1 1 d .
H27 H 0.7141 -0.0299 0.4218 0.057 Uiso 1 1 calc R
C28 C 0.61583(18) 0.0306(4) 0.4277(2) 0.0444(9) Uani 1 1 d .
H28 H 0.6345 0.0924 0.4752 0.053 Uiso 1 1 calc R
C29 C 0.54138(18) 0.0144(3) 0.3907(2) 0.0376(9) Uani 1 1 d .
H29 H 0.5094 0.0650 0.4131 0.045 Uiso 1 1 calc R
C30 C 0.2954(2) -0.0067(4) 0.0510(2) 0.0585(12) Uani 1 1 d .
H30A H 0.2444 -0.0346 0.0248 0.088 Uiso 1 1 calc R
H30B H 0.3226 -0.0300 0.0116 0.088 Uiso 1 1 calc R
H30C H 0.2979 0.0936 0.0615 0.088 Uiso 1 1 calc R

loop_
_atom_site_aniso_label
_atom_site_aniso_U_11
_atom_site_aniso_U_22
_atom_site_aniso_U_33
_atom_site_aniso_U_23
_atom_site_aniso_U_13
_atom_site_aniso_U_12
O1 0.0529(16) 0.0528(16) 0.0359(13) -0.0079(13) 0.0071(12) -0.0033(13)
O2 0.0792(19) 0.0371(16) 0.0546(16) 0.0044(13) 0.0242(15) -0.0014(14)
O3 0.0541(16) 0.0236(14) 0.0825(19) -0.0075(13) 0.0202(14) 0.0027(12)
N1 0.0305(15) 0.0348(18) 0.0394(16) 0.0021(14) 0.0115(13) 0.0017(13)
N2 0.0301(14) 0.0227(14) 0.0405(15) -0.0062(12) 0.0087(12) -0.0013(12)
C1 0.0284(17) 0.036(2) 0.0333(17) 0.0035(15) 0.0079(14) -0.0031(15)
C2 0.0332(18) 0.0290(19) 0.0360(18) -0.0044(15) 0.0093(15) -0.0029(15)
C3 0.0327(19) 0.031(2) 0.045(2) 0.0063(16) 0.0216(16) 0.0043(16)
C4 0.0344(19) 0.044(2) 0.049(2) 0.0031(18) 0.0112(17) 0.0032(17)
C5 0.0327(18) 0.045(2) 0.0336(18) -0.0079(16) 0.0143(15) -0.0055(17)
C6 0.0336(18) 0.040(2) 0.0338(17) -0.0001(16) 0.0122(15) -0.0057(17)
C7 0.042(2) 0.036(2) 0.0429(19) 0.0084(16) 0.0207(17) 0.0045(17)
C8 0.0346(18) 0.0339(19) 0.0365(18) 0.0005(15) 0.0129(16) -0.0002(16)
C9 0.0318(18) 0.0346(19) 0.0307(16) 0.0055(15) 0.0110(15) 0.0023(15)
C10 0.0331(19) 0.040(2) 0.0403(19) 0.0023(16) 0.0135(16) -0.0011(16)
C11 0.0340(19) 0.052(2) 0.042(2) 0.0129(19) 0.0087(17) 0.0004(17)
C12 0.034(2) 0.058(2) 0.0366(19) 0.0154(18) 0.0152(17) 0.0167(18)
C13 0.052(2) 0.047(2) 0.0328(18) 0.0065(17) 0.0146(18) 0.0172(19)
C14 0.0381(19) 0.040(2) 0.0324(18) 0.0036(16) 0.0109(16) 0.0022(16)
C15 0.042(2) 0.060(3) 0.0372(19) 0.0039(18) 0.0156(17) -0.0054(18)
O4 0.0758(19) 0.0335(15) 0.0595(16) 0.0141(13) 0.0165(15) 0.0155(14)
O5 0.0598(16) 0.0530(16) 0.0316(12) -0.0016(12) 0.0153(12) 0.0058(13)
O6 0.0570(16) 0.0255(14) 0.0513(14) -0.0044(11) 0.0233(13) -0.0096(12)
N3 0.0324(15) 0.0371(18) 0.0373(16) 0.0063(14) 0.0128(13) 0.0026(13)
N4 0.0298(14) 0.0243(14) 0.0422(15) -0.0046(13) 0.0165(13) -0.0012(12)
C16 0.0301(17) 0.0310(19) 0.0301(16) -0.0016(14) 0.0135(15) 0.0002(14)
C17 0.0288(17) 0.0254(17) 0.0380(17) -0.0051(15) 0.0121(15) -0.0035(14)
C18 0.0227(16) 0.031(2) 0.0314(16) -0.0005(15) 0.0039(14) -0.0032(15)
C19 0.0352(18) 0.038(2) 0.0382(18) -0.0041(16) 0.0138(16) -0.0033(16)
C20 0.0273(17) 0.040(2) 0.0363(18) -0.0057(16) 0.0046(15) -0.0012(16)
C21 0.042(2) 0.040(2) 0.0339(18) 0.0010(16) 0.0063(17) -0.0003(18)
C22 0.040(2) 0.043(2) 0.0371(18) 0.0064(16) 0.0065(16) -0.0076(17)
C23 0.0234(16) 0.0344(19) 0.0349(17) 0.0028(15) 0.0088(15) 0.0000(15)
C24 0.0286(17) 0.0362(19) 0.0322(17) 0.0018(15) 0.0113(15) -0.0015(15)
C25 0.0356(19) 0.043(2) 0.0408(19) -0.0098(17) 0.0142(17) -0.0041(16)
C26 0.0326(19) 0.061(3) 0.050(2) -0.015(2) 0.0192(18) -0.0031(18)
C27 0.0287(19) 0.064(3) 0.049(2) -0.010(2) 0.0101(17) -0.0052(18)
C28 0.034(2) 0.055(2) 0.041(2) -0.0141(18) 0.0072(17) -0.0057(18)
C29 0.0345(19) 0.039(2) 0.0383(19) -0.0041(16) 0.0104(17) 0.0042(16)
C30 0.062(3) 0.061(3) 0.039(2) 0.0104(19) -0.002(2) -0.003(2)

loop_
_atom_type_symbol
_atom_type_description
_atom_type_scat_dispersion_real
_atom_type_scat_dispersion_imag
_atom_type_scat_source
C C 0.0033 0.0016 'International Tables Vol C Tables 4.2.6.8 and 6.1.1.4'
H H 0.0000 0.0000 'International Tables Vol C Tables 4.2.6.8 and 6.1.1.4'
N N 0.0061 0.0033 'International Tables Vol C Tables 4.2.6.8 and 6.1.1.4'
O O 0.0106 0.0060 'International Tables Vol C Tables 4.2.6.8 and 6.1.1.4'

loop_
_geom_angle_atom_site_label_1
_geom_angle_atom_site_label_2
_geom_angle_atom_site_label_3
_geom_angle
O1 N1 O2 123.7(3)
O1 N1 C1 119.5(3)
O2 N1 C1 116.8(3)
C3 N2 C2 122.3(3)
C3 N2 H2A 120.7
C2 N2 H2A 116.1
C8 C1 N1 111.6(3)
C8 C1 C2 113.6(3)
N1 C1 C2 107.6(2)
C8 C1 H1 108.0
N1 C1 H1 108.0
C2 C1 H1 108.0
N2 C2 C5 110.7(3)
N2 C2 C1 113.9(3)
C5 C2 C1 109.5(3)
N2 C2 H2 107.5
C5 C2 H2 107.5
C1 C2 H2 107.5
O3 C3 N2 121.7(3)
O3 C3 C4 121.7(3)
N2 C3 C4 116.6(3)
C3 C4 H4A 109.5
C3 C4 H4B 109.5
H4A C4 H4B 109.5
C3 C4 H4C 109.5
H4A C4 H4C 109.5
H4B C4 H4C 109.5
C6 C5 C2 124.8(3)
C6 C5 H5 117.6
C2 C5 H5 117.6
C5 C6 C7 121.8(3)
C5 C6 C15 122.5(3)
C7 C6 C15 115.7(3)
C6 C7 C8 115.0(3)
C6 C7 H7A 108.5
C8 C7 H7A 108.5
C6 C7 H7B 108.5
C8 C7 H7B 108.5
H7A C7 H7B 107.5
C9 C8 C1 114.2(3)
C9 C8 C7 110.3(3)
C1 C8 C7 107.2(3)
C9 C8 H8 108.3
C1 C8 H8 108.3
C7 C8 H8 108.3
C10 C9 C14 117.2(3)
C10 C9 C8 122.2(3)
C14 C9 C8 120.5(3)
C11 C10 C9 122.0(3)
C11 C10 H10 119.0
C9 C10 H10 119.0
C10 C11 C12 119.7(3)
C10 C11 H11 120.2
C12 C11 H11 120.2
C13 C12 C11 119.8(4)
C13 C12 H12 120.1
C11 C12 H12 120.1
C12 C13 C14 120.0(3)
C12 C13 H13 120.0
C14 C13 H13 120.0
C13 C14 C9 121.4(3)
C13 C14 H14 119.3
C9 C14 H14 119.3
C6 C15 H15A 109.5
C6 C15 H15B 109.5
H15A C15 H15B 109.5
C6 C15 H15C 109.5
H15A C15 H15C 109.5
H15B C15 H15C 109.5
O4 N3 O5 124.2(3)
O4 N3 C16 117.2(3)
O5 N3 C16 118.6(3)
C18 N4 C17 123.4(3)
C18 N4 H1A 115.4
C17 N4 H1A 120.3
N3 C16 C23 111.6(2)
N3 C16 C17 108.3(3)
C23 C16 C17 111.5(2)
N3 C16 H16 108.4
C23 C16 H16 108.4
C17 C16 H16 108.4
N4 C17 C20 109.1(3)
N4 C17 C16 112.8(2)
C20 C17 C16 109.0(3)
N4 C17 H17 108.6
C20 C17 H17 108.6
C16 C17 H17 108.6
O6 C18 N4 122.1(3)
O6 C18 C19 121.9(3)
N4 C18 C19 116.0(3)
C18 C19 H19A 109.5
C18 C19 H19B 109.5
H19A C19 H19B 109.5
C18 C19 H19C 109.5
H19A C19 H19C 109.5
H19B C19 H19C 109.5
C21 C20 C17 124.7(3)
C21 C20 H20 117.7
C17 C20 H20 117.7
C20 C21 C22 122.5(3)
C20 C21 C30 122.7(3)
C22 C21 C30 114.7(3)
C21 C22 C23 113.2(3)
C21 C22 H22A 108.9
C23 C22 H22A 108.9
C21 C22 H22B 108.9
C23 C22 H22B 108.9
H22A C22 H22B 107.8
C24 C23 C16 113.7(2)
C24 C23 C22 111.2(3)
C16 C23 C22 107.3(3)
C24 C23 H23 108.2
C16 C23 H23 108.2
C22 C23 H23 108.2
C25 C24 C29 118.0(3)
C25 C24 C23 121.5(3)
C29 C24 C23 120.5(3)
C24 C25 C26 121.6(3)
C24 C25 H25 119.2
C26 C25 H25 119.2
C27 C26 C25 119.5(3)
C27 C26 H26 120.2
C25 C26 H26 120.2
C28 C27 C26 119.6(3)
C28 C27 H27 120.2
C26 C27 H27 120.2
C27 C28 C29 120.6(3)
C27 C28 H28 119.7
C29 C28 H28 119.7
C28 C29 C24 120.7(3)
C28 C29 H29 119.7
C24 C29 H29 119.7
C21 C30 H30A 109.5
C21 C30 H30B 109.5
H30A C30 H30B 109.5
C21 C30 H30C 109.5
H30A C30 H30C 109.5
H30B C30 H30C 109.5

loop_
_geom_bond_atom_site_label_1
_geom_bond_atom_site_label_2
_geom_bond_distance
O1 N1 1.220(3)
O2 N1 1.221(3)
O3 C3 1.235(4)
N1 C1 1.514(4)
N2 C3 1.345(4)
N2 C2 1.465(4)
N2 H2A 0.8352
C1 C8 1.512(4)
C1 C2 1.535(4)
C1 H1 1.0000
C2 C5 1.503(4)
C2 H2 1.0000
C3 C4 1.492(4)
C4 H4A 0.9800
C4 H4B 0.9800
C4 H4C 0.9800
C5 C6 1.326(4)
C5 H5 0.9500
C6 C7 1.491(5)
C6 C15 1.509(5)
C7 C8 1.543(4)
C7 H7A 0.9900
C7 H7B 0.9900
C8 C9 1.511(4)
C8 H8 1.0000
C9 C10 1.383(4)
C9 C14 1.392(4)
C10 C11 1.384(5)
C10 H10 0.9500
C11 C12 1.382(5)
C11 H11 0.9500
C12 C13 1.374(5)
C12 H12 0.9500
C13 C14 1.391(5)
C13 H13 0.9500
C14 H14 0.9500
C15 H15A 0.9800
C15 H15B 0.9800
C15 H15C 0.9800
O4 N3 1.225(3)
O5 N3 1.219(3)
O6 C18 1.230(4)
N3 C16 1.508(4)
N4 C18 1.341(4)
N4 C17 1.446(4)
N4 H1A 0.8895
C16 C23 1.521(4)
C16 C17 1.543(4)
C16 H16 1.0000
C17 C20 1.503(4)
C17 H17 1.0000
C18 C19 1.504(4)
C19 H19A 0.9800
C19 H19B 0.9800
C19 H19C 0.9800
C20 C21 1.312(5)
C20 H20 0.9500
C21 C22 1.502(4)
C21 C30 1.510(5)
C22 C23 1.544(4)
C22 H22A 0.9900
C22 H22B 0.9900
C23 C24 1.521(4)
C23 H23 1.0000
C24 C25 1.384(4)
C24 C29 1.392(4)
C25 C26 1.383(5)
C25 H25 0.9500
C26 C27 1.386(5)
C26 H26 0.9500
C27 C28 1.374(5)
C27 H27 0.9500
C28 C29 1.383(5)
C28 H28 0.9500
C29 H29 0.9500
C30 H30A 0.9800
C30 H30B 0.9800
C30 H30C 0.9800

loop_
_geom_torsion_atom_site_label_1
_geom_torsion_atom_site_label_2
_geom_torsion_atom_site_label_3
_geom_torsion_atom_site_label_4
_geom_torsion
O1 N1 C1 C8 -27.1(4)
O2 N1 C1 C8 155.0(3)
O1 N1 C1 C2 98.1(3)
O2 N1 C1 C2 -79.8(3)
C3 N2 C2 C5 -115.1(3)
C3 N2 C2 C1 121.0(3)
C8 C1 C2 N2 76.9(3)
N1 C1 C2 N2 -47.1(3)
C8 C1 C2 C5 -47.6(3)
N1 C1 C2 C5 -171.7(2)
C2 N2 C3 O3 -3.5(5)
C2 N2 C3 C4 176.2(3)
N2 C2 C5 C6 -109.5(4)
C1 C2 C5 C6 16.8(4)
C2 C5 C6 C7 -1.7(5)
C2 C5 C6 C15 179.7(3)
C5 C6 C7 C8 15.9(5)
C15 C6 C7 C8 -165.4(3)
N1 C1 C8 C9 -54.5(3)
C2 C1 C8 C9 -176.4(3)
N1 C1 C8 C7 -177.1(3)
C2 C1 C8 C7 61.1(3)
C6 C7 C8 C9 -168.6(3)
C6 C7 C8 C1 -43.6(4)
C1 C8 C9 C10 -53.2(4)
C7 C8 C9 C10 67.7(4)
C1 C8 C9 C14 130.1(3)
C7 C8 C9 C14 -109.1(3)
C14 C9 C10 C11 -0.8(5)
C8 C9 C10 C11 -177.7(3)
C9 C10 C11 C12 0.7(5)
C10 C11 C12 C13 -0.1(5)
C11 C12 C13 C14 -0.4(5)
C12 C13 C14 C9 0.2(5)
C10 C9 C14 C13 0.4(5)
C8 C9 C14 C13 177.3(3)
O4 N3 C16 C23 -145.8(3)
O5 N3 C16 C23 35.4(4)
O4 N3 C16 C17 91.0(3)
O5 N3 C16 C17 -87.8(3)
C18 N4 C17 C20 126.1(3)
C18 N4 C17 C16 -112.6(3)
N3 C16 C17 N4 52.3(3)
C23 C16 C17 N4 -70.9(3)
N3 C16 C17 C20 173.7(3)
C23 C16 C17 C20 50.5(3)
C17 N4 C18 O6 4.3(4)
C17 N4 C18 C19 -175.0(2)
N4 C17 C20 C21 103.3(4)
C16 C17 C20 C21 -20.3(5)
C17 C20 C21 C22 4.6(6)
C17 C20 C21 C30 -176.7(3)
C20 C21 C22 C23 -17.9(5)
C30 C21 C22 C23 163.4(3)
N3 C16 C23 C24 51.2(4)
C17 C16 C23 C24 172.5(3)
N3 C16 C23 C22 174.6(3)
C17 C16 C23 C22 -64.1(3)
C21 C22 C23 C24 170.8(3)
C21 C22 C23 C16 45.9(4)
C16 C23 C24 C25 60.0(4)
C22 C23 C24 C25 -61.2(4)
C16 C23 C24 C29 -120.1(3)
C22 C23 C24 C29 118.7(3)
C29 C24 C25 C26 -0.5(5)
C23 C24 C25 C26 179.4(3)
C24 C25 C26 C27 -0.2(6)
C25 C26 C27 C28 0.7(6)
C26 C27 C28 C29 -0.5(6)
C27 C28 C29 C24 -0.2(5)
C25 C24 C29 C28 0.7(5)
C23 C24 C29 C28 -179.2(3)
